data_1552932
loop_
_publ_author_name
'Mondelli, Pierluigi'
'Boschetto, Gabriele'
'Horton, Peter N.'
'Tiwana, Priti'
'Skylaris, Chris-Kriton'
'Coles, Simon J.'
'Krompiec, Michal'
'Morse, Graham'

_publ_section_title
;
 Meta-analysis: the molecular organization of non-fullerene acceptors
;
_journal_issue 4
_journal_name_full 'Materials Horizons'
_journal_page_first 1062
_journal_page_last 1072
_journal_paper_doi 10.1039/C9MH01439J
_journal_volume 7
_journal_year 2020
_chemical_compound_source Merck
_chemical_formula_moiety '2(C10 H9 S)'
_chemical_formula_sum 'C20 H18 S2'
_chemical_formula_weight 322.46
_space_group_crystal_system triclinic
_space_group_IT_number 2
_space_group_name_Hall '-P 1'
_space_group_name_H-M_alt 'P -1'
_atom_sites_solution_hydrogens geom
_atom_sites_solution_primary dual
_audit_creation_date 2019-04-24
_audit_creation_method
;
Olex2 1.2
(compiled 2018.05.29 svn.r3508 for OlexSys, GUI svn.r5506)
;
_audit_update_record
;
2019-07-24 deposited with the CCDC.	2019-11-18 downloaded from the CCDC.
;
_cell_angle_alpha 82.096(2)
_cell_angle_beta 69.206(2)
_cell_angle_gamma 76.828(2)
_cell_formula_units_Z 2
_cell_length_a 8.4290(2)
_cell_length_b 9.7140(3)
_cell_length_c 11.0760(3)
_cell_measurement_reflns_used 7904
_cell_measurement_temperature 120(2)
_cell_measurement_theta_max 27.48
_cell_measurement_theta_min 2.91
_cell_volume 823.92(4)
_computing_cell_refinement 'DENZO (Otwinowski & Minor, 1997) & COLLECT (Hooft, R.W.W., 1998)'
_computing_data_collection 'COLLECT (Hooft, R.W.W., 1998)'
_computing_data_reduction 'DENZO (Otwinowski & Minor, 1997) & COLLECT (Hooft, R.W.W., 1998)'
_computing_molecular_graphics 'Olex2 (Dolomanov et al., 2009)'
_computing_publication_material 'Olex2 (Dolomanov et al., 2009)'
_computing_structure_refinement 'ShelXL (Sheldrick, 2015)'
_computing_structure_solution 'ShelXT (Sheldrick, 2015)'
_diffrn_ambient_temperature 120(2)
_diffrn_detector_area_resol_mean 9.091
_diffrn_measured_fraction_theta_full 0.998
_diffrn_measured_fraction_theta_max 0.990
_diffrn_measurement_device_type 'Bruker-Nonius CCD camera on \k-goniostat'
_diffrn_measurement_method '\f & \w scans to fill the asymmetric unit'
_diffrn_radiation_monochromator graphite
_diffrn_radiation_type MoK\a
_diffrn_radiation_wavelength 0.71073
_diffrn_reflns_av_R_equivalents 0.0688
_diffrn_reflns_av_unetI/netI 0.0613
_diffrn_reflns_Laue_measured_fraction_full 0.998
_diffrn_reflns_Laue_measured_fraction_max 0.990
_diffrn_reflns_limit_h_max 10
_diffrn_reflns_limit_h_min -10
_diffrn_reflns_limit_k_max 12
_diffrn_reflns_limit_k_min -12
_diffrn_reflns_limit_l_max 14
_diffrn_reflns_limit_l_min -14
_diffrn_reflns_number 19156
_diffrn_reflns_point_group_measured_fraction_full 0.998
_diffrn_reflns_point_group_measured_fraction_max 0.990
_diffrn_reflns_theta_full 25.242
_diffrn_reflns_theta_max 27.603
_diffrn_reflns_theta_min 3.066
_diffrn_source 'Bruker Nonius FR591 Rotating Anode'
_diffrn_standards_number 0
_exptl_absorpt_coefficient_mu 0.317
_exptl_absorpt_correction_T_max 0.9511
_exptl_absorpt_correction_T_min 0.9293
_exptl_absorpt_correction_type multi-scan
_exptl_absorpt_process_details
;
SADABS V2.10 (Sheldrick, G.M., 2003)
;
_exptl_crystal_colour Colourless
_exptl_crystal_density_diffrn 1.300
_exptl_crystal_description Block
_exptl_crystal_F_000 340
_exptl_crystal_size_max 0.2
_exptl_crystal_size_mid 0.2
_exptl_crystal_size_min 0.16
_refine_diff_density_max 0.316
_refine_diff_density_min -0.392
_refine_diff_density_rms 0.071
_refine_ls_extinction_method none
_refine_ls_goodness_of_fit_ref 1.055
_refine_ls_hydrogen_treatment constr
_refine_ls_matrix_type full
_refine_ls_number_parameters 203
_refine_ls_number_reflns 3789
_refine_ls_number_restraints 0
_refine_ls_restrained_S_all 1.055
_refine_ls_R_factor_all 0.0668
_refine_ls_R_factor_gt 0.0466
_refine_ls_shift/su_max 0.001
_refine_ls_shift/su_mean 0.000
_refine_ls_structure_factor_coef Fsqd
_refine_ls_weighting_details 'w=1/[\s^2^(Fo^2^)+(0.0419P)^2^+0.4315P] where P=(Fo^2^+2Fc^2^)/3'
_refine_ls_weighting_scheme calc
_refine_ls_wR_factor_gt 0.1041
_refine_ls_wR_factor_ref 0.1155
_reflns_Friedel_coverage 0.000
_reflns_number_gt 2914
_reflns_number_total 3772
_reflns_threshold_expression >2\s(I)
_cod_data_source_file c9mh01439j2.cif
_cod_data_source_block IDT01
_cod_depositor_comments
;Adding full bibliography for 1552926--1552934.cif.

 Adding full bibliography for 1552926--1552934.cif.
;
_cod_database_code 1552932
_shelx_shelxl_version_number 2018/3
_shelx_space_group_comment
;
The symmetry employed for this shelxl refinement is uniquely defined
by the following loop, which should always be used as a source of
symmetry information in preference to the above space-group names.
They are only intended as comments.
;
_olex2_refinement_description
;
1. Fixed Uiso
 At 1.2 times of:
  All C(H) groups
 At 1.5 times of:
  All C(H,H,H) groups
2.a Aromatic/amide H refined with riding coordinates:
 C1(H1), C2(H2), C8(H8), C11(H11), C12(H12), C18(H18)
2.b Idealised Me refined as rotating group:
 C9(H9A,H9B,H9C), C10(H10A,H10B,H10C), C19(H19A,H19B,H19C), C20(H20A,H20B,H20C)
;
_olex2_diffrn_ambient_temperature_device 'Oxford Cryosystems'
_olex2_submission_special_instructions 'No special instructions were received'

loop_
_space_group_symop_operation_xyz
'x, y, z'
'-x, -y, -z'

loop_
_atom_site_label
_atom_site_type_symbol
_atom_site_fract_x
_atom_site_fract_y
_atom_site_fract_z
_atom_site_U_iso_or_equiv
_atom_site_adp_type
_atom_site_occupancy
_atom_site_site_symmetry_order
_atom_site_calc_flag
_atom_site_refinement_flags_posn
S1 S 0.47105(7) 0.45851(6) 0.21234(5) 0.02440(15) Uani 1 1 d .
S2 S 1.04703(6) 0.82677(5) 0.34031(5) 0.02134(15) Uani 1 1 d .
C1 C 0.4423(3) 0.3772(2) 0.3657(2) 0.0274(5) Uani 1 1 d .
H1 H 0.333759 0.360466 0.424311 0.033 Uiso 1 1 calc R
C2 C 0.5923(3) 0.3398(2) 0.3933(2) 0.0247(5) Uani 1 1 d .
H2 H 0.600709 0.294549 0.473063 0.030 Uiso 1 1 calc R
C3 C 0.7342(3) 0.3768(2) 0.28804(19) 0.0200(4) Uani 1 1 d .
C4 C 0.9257(3) 0.3670(2) 0.26078(19) 0.0192(4) Uani 1 1 d .
C5 C 0.9807(3) 0.43354(19) 0.12233(19) 0.0176(4) Uani 1 1 d .
C6 C 0.8374(2) 0.47945(19) 0.07862(19) 0.0171(4) Uani 1 1 d .
C7 C 0.6884(2) 0.4414(2) 0.18378(19) 0.0193(4) Uani 1 1 d .
C8 C 0.8553(2) 0.5468(2) -0.04356(18) 0.0177(4) Uani 1 1 d .
H8 H 0.758481 0.578265 -0.072072 0.021 Uiso 1 1 calc R
C9 C 0.9558(3) 0.4561(2) 0.3526(2) 0.0259(5) Uani 1 1 d .
H9A H 1.079854 0.454501 0.328319 0.039 Uiso 1 1 calc GR
H9B H 0.912264 0.416404 0.441744 0.039 Uiso 1 1 calc GR
H9C H 0.894386 0.553949 0.346168 0.039 Uiso 1 1 calc GR
C10 C 1.0218(3) 0.2131(2) 0.2687(2) 0.0280(5) Uani 1 1 d .
H10A H 1.000797 0.157558 0.210405 0.042 Uiso 1 1 calc GR
H10B H 0.979880 0.172528 0.357640 0.042 Uiso 1 1 calc GR
H10C H 1.146174 0.211137 0.243096 0.042 Uiso 1 1 calc GR
C11 C 1.1126(3) 0.7889(2) 0.1798(2) 0.0243(5) Uani 1 1 d .
H11 H 1.228445 0.750051 0.130888 0.029 Uiso 1 1 calc R
C12 C 0.9799(3) 0.8207(2) 0.1309(2) 0.0231(5) Uani 1 1 d .
H12 H 0.992093 0.806292 0.044709 0.028 Uiso 1 1 calc R
C13 C 0.8217(3) 0.8778(2) 0.22520(19) 0.0193(4) Uani 1 1 d .
C14 C 0.6359(3) 0.9322(2) 0.23023(19) 0.0197(4) Uani 1 1 d .
C15 C 0.5498(2) 0.9710(2) 0.37078(18) 0.0176(4) Uani 1 1 d .
C16 C 0.6715(2) 0.94548(19) 0.43602(18) 0.0174(4) Uani 1 1 d .
C17 C 0.8376(2) 0.8867(2) 0.34224(19) 0.0183(4) Uani 1 1 d .
C18 C 0.6230(2) 0.9751(2) 0.56552(18) 0.0183(4) Uani 1 1 d .
H18 H 0.705758 0.958713 0.608479 0.022 Uiso 1 1 calc R
C19 C 0.5580(3) 0.8169(2) 0.2026(2) 0.0295(5) Uani 1 1 d .
H19A H 0.567607 0.734470 0.263268 0.044 Uiso 1 1 calc GR
H19B H 0.620774 0.788712 0.113770 0.044 Uiso 1 1 calc GR
H19C H 0.435882 0.853728 0.212948 0.044 Uiso 1 1 calc GR
C20 C 0.6213(3) 1.0623(2) 0.1359(2) 0.0288(5) Uani 1 1 d .
H20A H 0.499296 1.099049 0.145749 0.043 Uiso 1 1 calc GR
H20B H 0.685010 1.035129 0.046952 0.043 Uiso 1 1 calc GR
H20C H 0.670222 1.135742 0.154925 0.043 Uiso 1 1 calc GR

loop_
_atom_site_aniso_label
_atom_site_aniso_U_11
_atom_site_aniso_U_22
_atom_site_aniso_U_33
_atom_site_aniso_U_23
_atom_site_aniso_U_13
_atom_site_aniso_U_12
S1 0.0170(3) 0.0257(3) 0.0301(3) -0.0012(2) -0.0070(2) -0.0053(2)
S2 0.0162(3) 0.0228(3) 0.0233(3) -0.0019(2) -0.0054(2) -0.0020(2)
C1 0.0235(11) 0.0266(12) 0.0270(12) -0.0018(9) 0.0001(9) -0.0085(9)
C2 0.0266(11) 0.0212(11) 0.0240(11) 0.0002(8) -0.0055(9) -0.0061(9)
C3 0.0212(10) 0.0176(10) 0.0202(10) -0.0022(8) -0.0051(8) -0.0045(8)
C4 0.0213(10) 0.0185(10) 0.0182(10) 0.0006(8) -0.0082(8) -0.0029(8)
C5 0.0196(10) 0.0140(9) 0.0203(10) -0.0028(7) -0.0086(8) -0.0016(7)
C6 0.0160(10) 0.0161(9) 0.0202(10) -0.0049(7) -0.0066(8) -0.0021(7)
C7 0.0164(10) 0.0184(10) 0.0225(10) -0.0031(8) -0.0053(8) -0.0032(8)
C8 0.0155(10) 0.0188(10) 0.0202(10) -0.0018(8) -0.0087(8) -0.0015(7)
C9 0.0289(12) 0.0305(12) 0.0211(11) -0.0010(9) -0.0095(9) -0.0094(9)
C10 0.0304(12) 0.0241(11) 0.0280(12) 0.0001(9) -0.0109(10) -0.0017(9)
C11 0.0201(11) 0.0240(11) 0.0247(11) -0.0050(8) -0.0027(9) -0.0021(8)
C12 0.0226(11) 0.0245(11) 0.0194(10) -0.0041(8) -0.0028(8) -0.0046(9)
C13 0.0184(10) 0.0179(10) 0.0208(10) 0.0000(8) -0.0054(8) -0.0044(8)
C14 0.0172(10) 0.0225(10) 0.0182(10) -0.0021(8) -0.0044(8) -0.0038(8)
C15 0.0191(10) 0.0173(10) 0.0167(10) -0.0001(7) -0.0052(8) -0.0058(8)
C16 0.0171(10) 0.0158(10) 0.0182(10) -0.0004(7) -0.0043(8) -0.0040(7)
C17 0.0160(10) 0.0172(10) 0.0218(10) 0.0002(8) -0.0058(8) -0.0049(7)
C18 0.0182(10) 0.0177(10) 0.0196(10) 0.0015(8) -0.0072(8) -0.0048(8)
C19 0.0235(12) 0.0333(13) 0.0327(12) -0.0129(10) -0.0059(10) -0.0066(9)
C20 0.0268(12) 0.0331(12) 0.0220(11) 0.0025(9) -0.0063(9) -0.0025(9)

loop_
_atom_type_symbol
_atom_type_description
_atom_type_scat_dispersion_real
_atom_type_scat_dispersion_imag
_atom_type_scat_source
C C 0.0033 0.0016 'International Tables Vol C Tables 4.2.6.8 and 6.1.1.4'
H H 0.0000 0.0000 'International Tables Vol C Tables 4.2.6.8 and 6.1.1.4'
S S 0.1246 0.1234 'International Tables Vol C Tables 4.2.6.8 and 6.1.1.4'

loop_
_geom_angle_atom_site_label_1
_geom_angle_atom_site_label_2
_geom_angle_atom_site_label_3
_geom_angle
_geom_angle_site_symmetry_1
C7 S1 C1 90.82(10) .
C17 S2 C11 90.59(10) .
S1 C1 H1 123.6 .
C2 C1 S1 112.71(16) .
C2 C1 H1 123.6 .
C1 C2 H2 124.2 .
C1 C2 C3 111.54(19) .
C3 C2 H2 124.2 .
C2 C3 C4 136.51(19) .
C7 C3 C2 113.02(19) .
C7 C3 C4 110.45(17) .
C3 C4 C5 100.98(15) .
C3 C4 C9 111.05(16) .
C3 C4 C10 112.24(17) .
C5 C4 C9 110.26(16) .
C5 C4 C10 111.65(16) .
C10 C4 C9 110.35(17) .
C6 C5 C4 111.15(17) .
C8 C5 C4 128.12(17) 2_765
C8 C5 C6 120.72(18) 2_765
C5 C6 C7 106.18(17) .
C8 C6 C5 121.46(17) .
C8 C6 C7 132.37(18) .
C3 C7 S1 111.90(15) .
C3 C7 C6 111.21(17) .
C6 C7 S1 136.87(16) .
C5 C8 C6 117.82(18) 2_765
C5 C8 H8 121.1 2_765
C6 C8 H8 121.1 .
C4 C9 H9A 109.5 .
C4 C9 H9B 109.5 .
C4 C9 H9C 109.5 .
H9A C9 H9B 109.5 .
H9A C9 H9C 109.5 .
H9B C9 H9C 109.5 .
C4 C10 H10A 109.5 .
C4 C10 H10B 109.5 .
C4 C10 H10C 109.5 .
H10A C10 H10B 109.5 .
H10A C10 H10C 109.5 .
H10B C10 H10C 109.5 .
S2 C11 H11 123.6 .
C12 C11 S2 112.80(16) .
C12 C11 H11 123.6 .
C11 C12 H12 124.3 .
C11 C12 C13 111.40(19) .
C13 C12 H12 124.3 .
C12 C13 C14 136.23(18) .
C17 C13 C12 113.15(18) .
C17 C13 C14 110.62(17) .
C13 C14 C15 100.87(16) .
C13 C14 C19 111.88(16) .
C13 C14 C20 111.32(17) .
C15 C14 C19 110.88(17) .
C15 C14 C20 111.57(16) .
C19 C14 C20 110.06(18) .
C16 C15 C14 111.23(17) .
C18 C15 C14 128.10(18) 2_676
C18 C15 C16 120.67(18) 2_676
C15 C16 C17 106.15(17) .
C18 C16 C15 121.55(18) .
C18 C16 C17 132.30(18) .
C13 C17 S2 112.05(15) .
C13 C17 C16 111.11(17) .
C16 C17 S2 136.84(16) .
C15 C18 C16 117.78(18) 2_676
C15 C18 H18 121.1 2_676
C16 C18 H18 121.1 .
C14 C19 H19A 109.5 .
C14 C19 H19B 109.5 .
C14 C19 H19C 109.5 .
H19A C19 H19B 109.5 .
H19A C19 H19C 109.5 .
H19B C19 H19C 109.5 .
C14 C20 H20A 109.5 .
C14 C20 H20B 109.5 .
C14 C20 H20C 109.5 .
H20A C20 H20B 109.5 .
H20A C20 H20C 109.5 .
H20B C20 H20C 109.5 .

loop_
_geom_bond_atom_site_label_1
_geom_bond_atom_site_label_2
_geom_bond_distance
_geom_bond_site_symmetry_2
S1 C1 1.730(2) .
S1 C7 1.717(2) .
S2 C11 1.729(2) .
S2 C17 1.722(2) .
C1 H1 0.9500 .
C1 C2 1.363(3) .
C2 H2 0.9500 .
C2 C3 1.417(3) .
C3 C4 1.516(3) .
C3 C7 1.372(3) .
C4 C5 1.531(3) .
C4 C9 1.540(3) .
C4 C10 1.536(3) .
C5 C6 1.414(3) .
C5 C8 1.388(3) 2_765
C6 C7 1.458(3) .
C6 C8 1.392(3) .
C8 H8 0.9500 .
C9 H9A 0.9800 .
C9 H9B 0.9800 .
C9 H9C 0.9800 .
C10 H10A 0.9800 .
C10 H10B 0.9800 .
C10 H10C 0.9800 .
C11 H11 0.9500 .
C11 C12 1.366(3) .
C12 H12 0.9500 .
C12 C13 1.418(3) .
C13 C14 1.518(3) .
C13 C17 1.366(3) .
C14 C15 1.525(3) .
C14 C19 1.533(3) .
C14 C20 1.537(3) .
C15 C16 1.414(3) .
C15 C18 1.385(3) 2_676
C16 C17 1.460(3) .
C16 C18 1.397(3) .
C18 H18 0.9500 .
C19 H19A 0.9800 .
C19 H19B 0.9800 .
C19 H19C 0.9800 .
C20 H20A 0.9800 .
C20 H20B 0.9800 .
C20 H20C 0.9800 .

loop_
_geom_torsion_atom_site_label_1
_geom_torsion_atom_site_label_2
_geom_torsion_atom_site_label_3
_geom_torsion_atom_site_label_4
_geom_torsion
_geom_torsion_site_symmetry_1
_geom_torsion_site_symmetry_4
S1 C1 C2 C3 -0.3(2) . .
S2 C11 C12 C13 0.4(2) . .
C1 S1 C7 C3 -0.27(16) . .
C1 S1 C7 C6 -178.9(2) . .
C1 C2 C3 C4 178.3(2) . .
C1 C2 C3 C7 0.1(3) . .
C2 C3 C4 C5 -179.5(2) . .
C2 C3 C4 C9 -62.6(3) . .
C2 C3 C4 C10 61.4(3) . .
C2 C3 C7 S1 0.1(2) . .
C2 C3 C7 C6 179.17(17) . .
C3 C4 C5 C6 1.8(2) . .
C3 C4 C5 C8 -179.35(19) . 2_765
C4 C3 C7 S1 -178.50(13) . .
C4 C3 C7 C6 0.5(2) . .
C4 C5 C6 C7 -1.5(2) . .
C4 C5 C6 C8 178.31(17) . .
C5 C6 C7 S1 179.31(17) . .
C5 C6 C7 C3 0.6(2) . .
C5 C6 C8 C5 0.6(3) . 2_765
C7 S1 C1 C2 0.34(17) . .
C7 C3 C4 C5 -1.3(2) . .
C7 C3 C4 C9 115.56(19) . .
C7 C3 C4 C10 -120.38(19) . .
C7 C6 C8 C5 -179.55(19) . 2_765
C8 C5 C6 C7 179.49(17) 2_765 .
C8 C5 C6 C8 -0.7(3) 2_765 .
C8 C6 C7 S1 -0.5(4) . .
C8 C6 C7 C3 -179.2(2) . .
C9 C4 C5 C6 -115.73(18) . .
C9 C4 C5 C8 63.1(3) . 2_765
C10 C4 C5 C6 121.22(18) . .
C10 C4 C5 C8 -59.9(3) . 2_765
C11 S2 C17 C13 -0.29(16) . .
C11 S2 C17 C16 -179.8(2) . .
C11 C12 C13 C14 179.7(2) . .
C11 C12 C13 C17 -0.6(3) . .
C12 C13 C14 C15 178.9(2) . .
C12 C13 C14 C19 61.0(3) . .
C12 C13 C14 C20 -62.6(3) . .
C12 C13 C17 S2 0.6(2) . .
C12 C13 C17 C16 -179.77(17) . .
C13 C14 C15 C16 1.3(2) . .
C13 C14 C15 C18 -178.83(19) . 2_676
C14 C13 C17 S2 -179.69(13) . .
C14 C13 C17 C16 0.0(2) . .
C14 C15 C16 C17 -1.4(2) . .
C14 C15 C16 C18 179.06(17) . .
C15 C16 C17 S2 -179.56(17) . .
C15 C16 C17 C13 0.9(2) . .
C15 C16 C18 C15 0.8(3) . 2_676
C17 S2 C11 C12 -0.05(17) . .
C17 C13 C14 C15 -0.8(2) . .
C17 C13 C14 C19 -118.70(19) . .
C17 C13 C14 C20 117.70(19) . .
C17 C16 C18 C15 -178.64(19) . 2_676
C18 C15 C16 C17 178.75(17) 2_676 .
C18 C15 C16 C18 -0.8(3) 2_676 .
C18 C16 C17 S2 -0.1(4) . .
C18 C16 C17 C13 -179.7(2) . .
C19 C14 C15 C16 119.99(18) . .
C19 C14 C15 C18 -60.2(3) . 2_676
C20 C14 C15 C16 -116.95(19) . .
C20 C14 C15 C18 62.9(3) . 2_676
